data_7121190
loop_
_publ_author_name
'Luo, Kui'
'Zhang, Ling'
'Jiang, Huanfeng'
'Chen, Lianfen'
'Zhu, Shifa'

_publ_section_title
;
 Selectivity-switchable construction of benzo-fused polycyclic compounds
 through a gold-catalyzed reaction of enyne-lactone.
;
_journal_issue 15
_journal_name_full 'Chemical communications (Cambridge, England)'
_journal_page_first 1893
_journal_page_last 1896
_journal_paper_doi 10.1039/c7cc09786g
_journal_volume 54
_journal_year 2018
_chemical_formula_moiety 'C24 H20 O5'
_chemical_formula_sum 'C24 H20 O5'
_chemical_formula_weight 388.40
_space_group_crystal_system orthorhombic
_space_group_IT_number 61
_space_group_name_Hall '-P 2ac 2ab'
_space_group_name_H-M_alt 'P b c a'
_symmetry_space_group_name_Hall '-P 2ac 2ab'
_symmetry_space_group_name_H-M 'P b c a'
_atom_sites_solution_hydrogens geom
_atom_sites_solution_primary dual
_audit_creation_date 2017-01-09
_audit_creation_method
;
Olex2 1.2
(compiled 2017.01.04 svn.r3372 for OlexSys, GUI svn.r5289)
;
_audit_update_record
;
2017-01-09 deposited with the CCDC.
2018-01-26 downloaded from the CCDC.
;
_cell_angle_alpha 90.0
_cell_angle_beta 90.0
_cell_angle_gamma 90.0
_cell_formula_units_Z 8
_cell_length_a 9.52631(13)
_cell_length_b 14.5795(3)
_cell_length_c 26.9344(4)
_cell_measurement_reflns_used 13244
_cell_measurement_temperature 100.00(10)
_cell_measurement_theta_max 73.4660
_cell_measurement_theta_min 4.4580
_cell_volume 3740.89(11)
_computing_cell_refinement 'CrysAlisPro 1.171.38.43f (Rigaku OD, 2015)'
_computing_data_collection 'CrysAlisPro 1.171.38.43f (Rigaku OD, 2015)'
_computing_data_reduction 'CrysAlisPro 1.171.38.43f (Rigaku OD, 2015)'
_computing_molecular_graphics 'Olex2 (Dolomanov et al., 2009)'
_computing_publication_material 'Olex2 (Dolomanov et al., 2009)'
_computing_structure_refinement 'ShelXL (Sheldrick, 2015)'
_computing_structure_solution 'ShelXT (Sheldrick, 2015)'
_diffrn_ambient_environment N~2~
_diffrn_ambient_temperature 100.00(10)
_diffrn_detector 'CCD plate'
_diffrn_detector_area_resol_mean 5.2684
_diffrn_detector_type AtlasS2
_diffrn_measured_fraction_theta_full 0.976
_diffrn_measured_fraction_theta_max 0.964
_diffrn_measurement_details
;
List of Runs (angles in degrees, time in seconds):

  # Type    Start    End  Width  t~exp~   \w     \q     \k     \f   Frames
#--------------------------------------------------------------------------
  1  \w    -73.00  26.00   1.00    1.00    --  -40.73  77.00 -90.00   99
  2  \w      0.00  32.00   1.00    1.00    --  -40.73  37.00-180.00   32
  3  \w    -65.00 -38.00   1.00    1.00    --  -40.73  37.00-180.00   27
  4  \w   -116.00 -29.00   1.00    1.00    --  -40.73 -19.00   0.00   87
  5  \w   -104.00 -16.00   1.00    1.00    --  -40.73 -57.00 120.00   88
  6  \w      4.00  82.00   1.00    1.00    --   40.73 -99.00   0.00   78
  7  \w     35.00 132.00   1.00    1.00    --  106.95 -61.00  30.00   97
  8  \w     77.00 115.00   1.00    1.00    --  106.95-125.00 -30.00   38
  9  \w     74.00 107.00   1.00    1.00    --  106.95 -94.00   0.00   33
 10  \w     35.00 130.00   1.00    1.00    --  106.95 -61.00 -90.00   95
 11  \w     83.00 118.00   1.00    1.00    --  106.95  30.00 -60.00   35
 12  \w    131.00 177.00   1.00    1.00    --  106.95  30.00 -60.00   46
 13  \w     84.00 146.00   1.00    1.00    --  106.95  30.00   0.00   62
 14  \w     48.00 136.00   1.00    1.00    --  106.95 -77.00 150.00   88
 15  \w     84.00  99.00   1.00    1.00    --  106.95-125.00 150.00   15
;
_diffrn_measurement_device 'four-circle diffractometer'
_diffrn_measurement_device_type 'SuperNova, Dual, Cu at zero, AtlasS2'
_diffrn_measurement_method '\w scans'
_diffrn_orient_matrix_type 'CrysAlisPro convention (1999,Acta A55,543-557)'
_diffrn_orient_matrix_UB_11 -0.0446338000
_diffrn_orient_matrix_UB_12 -0.0786598000
_diffrn_orient_matrix_UB_13 0.0347636000
_diffrn_orient_matrix_UB_21 0.0303143000
_diffrn_orient_matrix_UB_22 -0.0699032000
_diffrn_orient_matrix_UB_23 -0.0415160000
_diffrn_orient_matrix_UB_31 0.1525137000
_diffrn_orient_matrix_UB_32 -0.0091379000
_diffrn_orient_matrix_UB_33 0.0184212000
_diffrn_radiation_monochromator mirror
_diffrn_radiation_probe x-ray
_diffrn_radiation_type CuK\a
_diffrn_radiation_wavelength 1.54184
_diffrn_reflns_av_R_equivalents 0.0226
_diffrn_reflns_av_unetI/netI 0.0135
_diffrn_reflns_Laue_measured_fraction_full 0.976
_diffrn_reflns_Laue_measured_fraction_max 0.964
_diffrn_reflns_limit_h_max 11
_diffrn_reflns_limit_h_min -8
_diffrn_reflns_limit_k_max 14
_diffrn_reflns_limit_k_min -17
_diffrn_reflns_limit_l_max 32
_diffrn_reflns_limit_l_min -33
_diffrn_reflns_number 18297
_diffrn_reflns_point_group_measured_fraction_full 0.976
_diffrn_reflns_point_group_measured_fraction_max 0.964
_diffrn_reflns_theta_full 67.684
_diffrn_reflns_theta_max 73.508
_diffrn_reflns_theta_min 5.786
_diffrn_source 'micro-focus sealed X-ray tube'
_diffrn_source_type 'SuperNova (Cu) X-ray Source'
_exptl_absorpt_coefficient_mu 0.789
_exptl_absorpt_correction_T_max 1.00000
_exptl_absorpt_correction_T_min 0.58540
_exptl_absorpt_correction_type multi-scan
_exptl_absorpt_process_details
;
CrysAlisPro 1.171.38.43f (Rigaku Oxford Diffraction, 2015)
Empirical absorption correction using spherical harmonics,
 implemented in SCALE3 ABSPACK scaling algorithm.
;
_exptl_crystal_colour colorless
_exptl_crystal_density_diffrn 1.379
_exptl_crystal_description block
_exptl_crystal_F_000 1632
_exptl_crystal_size_max 0.28
_exptl_crystal_size_mid 0.24
_exptl_crystal_size_min 0.18
_refine_diff_density_max 0.254
_refine_diff_density_min -0.292
_refine_diff_density_rms 0.056
_refine_ls_extinction_method none
_refine_ls_goodness_of_fit_ref 1.071
_refine_ls_hydrogen_treatment constr
_refine_ls_matrix_type full
_refine_ls_number_parameters 265
_refine_ls_number_reflns 3625
_refine_ls_number_restraints 0
_refine_ls_restrained_S_all 1.071
_refine_ls_R_factor_all 0.0437
_refine_ls_R_factor_gt 0.0424
_refine_ls_shift/su_max 0.000
_refine_ls_shift/su_mean 0.000
_refine_ls_structure_factor_coef Fsqd
_refine_ls_weighting_details 'w=1/[\s^2^(Fo^2^)+(0.0570P)^2^+2.1280P] where P=(Fo^2^+2Fc^2^)/3'
_refine_ls_weighting_scheme calc
_refine_ls_wR_factor_gt 0.1071
_refine_ls_wR_factor_ref 0.1081
_reflns_Friedel_coverage 0.000
_reflns_number_gt 3496
_reflns_number_total 3625
_reflns_threshold_expression 'I > 2\s(I)'
_cod_data_source_file c7cc09786g2.cif
_cod_data_source_block lk_57
_cod_depositor_comments 'Adding full bibliography for 7121190--7121192.cif.'
_cod_original_cell_volume 3740.88(10)
_cod_database_code 7121190
_shelx_shelxl_version_number 2014/7
_shelx_space_group_comment
;
The symmetry employed for this shelxl refinement is uniquely defined
by the following loop, which should always be used as a source of
symmetry information in preference to the above space-group names.
They are only intended as comments.
;
_cell_oxdiff_angle_alpha 89.9931(18)
_cell_oxdiff_angle_beta 89.9958(16)
_cell_oxdiff_angle_gamma 89.9939(18)
_cell_oxdiff_length_a 9.52279(18)
_cell_oxdiff_length_b 14.5848(4)
_cell_oxdiff_length_c 26.9346(5)
_cell_oxdiff_measurement_reflns_used 13244
_cell_oxdiff_volume 3740.88(14)
_shelx_estimated_absorpt_t_max 0.871
_shelx_estimated_absorpt_t_min 0.809
_reflns_odcompleteness_completeness 96.93
_reflns_odcompleteness_iscentric 1
_reflns_odcompleteness_theta 66.97
_olex2_refinement_description
;
1. Fixed Uiso
 At 1.2 times of:
  All C(H) groups
 At 1.5 times of:
  All C(H,H,H) groups
2.a Ternary CH refined with riding coordinates:
 C13(H13)
2.b Aromatic/amide H refined with riding coordinates:
 C9(H9), C7(H7), C6(H6), C4(H4), C20(H20), C18(H18), C5(H5), C16(H16),
 C17(H17), C19(H19)
2.c Idealised Me refined as rotating group:
 C21(H21A,H21B,H21C), C23(H23A,H23B,H23C), C22(H22A,H22B,H22C)
;
_olex2_submission_special_instructions 'No special instructions were received'
_oxdiff_exptl_absorpt_empirical_details
;
Empirical correction (ABSPACK) includes:
- Absorption correction using spherical harmonics
- Frame scaling
;
_oxdiff_exptl_absorpt_empirical_full_max 1.669
_oxdiff_exptl_absorpt_empirical_full_min 0.662

loop_
_space_group_symop_operation_xyz
'x, y, z'
'-x+1/2, -y, z+1/2'
'-x, y+1/2, -z+1/2'
'x+1/2, -y+1/2, -z'
'-x, -y, -z'
'x-1/2, y, -z-1/2'
'x, -y-1/2, z-1/2'
'-x-1/2, y-1/2, z'

loop_
_atom_site_label
_atom_site_type_symbol
_atom_site_fract_x
_atom_site_fract_y
_atom_site_fract_z
_atom_site_U_iso_or_equiv
_atom_site_adp_type
_atom_site_occupancy
_atom_site_site_symmetry_order
_atom_site_calc_flag
_atom_site_refinement_flags_posn
O1 O 0.09202(10) 0.56992(7) 0.33499(4) 0.0192(2) Uani 1 1 d .
O3 O 0.39276(10) 0.56236(7) 0.28267(3) 0.0194(2) Uani 1 1 d .
O5 O 0.45930(10) 0.35751(7) 0.32326(4) 0.0219(2) Uani 1 1 d .
O2 O 0.22422(11) 0.69109(7) 0.35548(4) 0.0233(2) Uani 1 1 d .
O4 O 0.28297(11) 0.34800(8) 0.26836(4) 0.0273(3) Uani 1 1 d .
C11 C 0.11201(14) 0.39173(10) 0.39989(5) 0.0169(3) Uani 1 1 d .
C10 C 0.25492(14) 0.42546(10) 0.39146(5) 0.0159(3) Uani 1 1 d .
C8 C 0.47256(14) 0.50621(10) 0.41027(5) 0.0170(3) Uani 1 1 d .
C15 C 0.06886(14) 0.35020(10) 0.44775(5) 0.0175(3) Uani 1 1 d .
C14 C 0.21673(14) 0.61239(10) 0.34292(5) 0.0177(3) Uani 1 1 d .
C9 C 0.35588(14) 0.44556(10) 0.42399(5) 0.0170(3) Uani 1 1 d .
H9 H 0.3523 0.4208 0.4558 0.020 Uiso 1 1 calc R
C7 C 0.58799(14) 0.51869(10) 0.44151(5) 0.0190(3) Uani 1 1 d .
H7 H 0.5963 0.4831 0.4700 0.023 Uiso 1 1 calc R
C3 C 0.46347(14) 0.55887(10) 0.36655(5) 0.0165(3) Uani 1 1 d .
C12 C 0.02814(14) 0.41662(10) 0.36185(5) 0.0178(3) Uani 1 1 d .
C00F C 0.33410(14) 0.37974(10) 0.30540(5) 0.0169(3) Uani 1 1 d .
C2 C 0.34011(14) 0.54632(10) 0.33161(5) 0.0166(3) Uani 1 1 d .
C1 C 0.26572(14) 0.45369(10) 0.33709(5) 0.0156(3) Uani 1 1 d .
C6 C 0.69043(14) 0.58329(10) 0.43074(5) 0.0213(3) Uani 1 1 d .
H6 H 0.7665 0.5910 0.4520 0.026 Uiso 1 1 calc R
C4 C 0.56618(15) 0.62387(10) 0.35618(5) 0.0205(3) Uani 1 1 d .
H4 H 0.5593 0.6594 0.3276 0.025 Uiso 1 1 calc R
C13 C 0.11073(14) 0.47091(10) 0.32447(5) 0.0173(3) Uani 1 1 d .
H13 H 0.0874 0.4548 0.2901 0.021 Uiso 1 1 calc R
C20 C -0.03183(15) 0.39366(10) 0.47711(5) 0.0210(3) Uani 1 1 d .
H20 H -0.0770 0.4459 0.4653 0.025 Uiso 1 1 calc R
C18 C -0.00050(16) 0.28092(11) 0.54140(5) 0.0254(3) Uani 1 1 d .
H18 H -0.0232 0.2578 0.5726 0.031 Uiso 1 1 calc R
C5 C 0.67914(15) 0.63629(11) 0.38820(5) 0.0230(3) Uani 1 1 d .
H5 H 0.7471 0.6802 0.3811 0.028 Uiso 1 1 calc R
C16 C 0.13353(15) 0.27122(10) 0.46556(5) 0.0222(3) Uani 1 1 d .
H16 H 0.2004 0.2413 0.4463 0.027 Uiso 1 1 calc R
C17 C 0.09847(16) 0.23694(11) 0.51210(6) 0.0250(3) Uani 1 1 d .
H17 H 0.1418 0.1840 0.5237 0.030 Uiso 1 1 calc R
C21 C -0.12583(15) 0.40048(11) 0.35557(5) 0.0226(3) Uani 1 1 d .
H21A H -0.1583 0.3596 0.3810 0.034 Uiso 1 1 calc GR
H21B H -0.1431 0.3737 0.3236 0.034 Uiso 1 1 calc GR
H21C H -0.1750 0.4578 0.3581 0.034 Uiso 1 1 calc GR
C23 C 0.53388(16) 0.28690(11) 0.29648(6) 0.0254(3) Uani 1 1 d .
H23A H 0.5383 0.3028 0.2619 0.038 Uiso 1 1 calc GR
H23B H 0.4856 0.2295 0.3002 0.038 Uiso 1 1 calc GR
H23C H 0.6273 0.2814 0.3095 0.038 Uiso 1 1 calc GR
C22 C 0.29377(16) 0.58486(11) 0.24449(5) 0.0232(3) Uani 1 1 d .
H22A H 0.3424 0.5932 0.2136 0.035 Uiso 1 1 calc GR
H22B H 0.2457 0.6405 0.2531 0.035 Uiso 1 1 calc GR
H22C H 0.2269 0.5360 0.2412 0.035 Uiso 1 1 calc GR
C19 C -0.06514(16) 0.35952(11) 0.52382(6) 0.0249(3) Uani 1 1 d .
H19 H -0.1312 0.3896 0.5434 0.030 Uiso 1 1 calc R

loop_
_atom_site_aniso_label
_atom_site_aniso_U_11
_atom_site_aniso_U_22
_atom_site_aniso_U_33
_atom_site_aniso_U_23
_atom_site_aniso_U_13
_atom_site_aniso_U_12
O1 0.0172(5) 0.0196(6) 0.0209(5) 0.0017(4) -0.0010(4) 0.0018(4)
O3 0.0193(5) 0.0260(6) 0.0130(4) 0.0032(4) 0.0009(4) -0.0012(4)
O5 0.0175(5) 0.0219(6) 0.0261(5) -0.0049(4) -0.0020(4) 0.0032(4)
O2 0.0262(5) 0.0202(6) 0.0236(5) -0.0009(4) -0.0031(4) 0.0027(4)
O4 0.0267(6) 0.0344(7) 0.0210(5) -0.0090(4) -0.0050(4) 0.0041(5)
C11 0.0165(6) 0.0167(7) 0.0174(6) -0.0019(5) 0.0000(5) -0.0011(5)
C10 0.0164(6) 0.0165(7) 0.0148(6) 0.0015(5) 0.0010(5) 0.0012(5)
C8 0.0160(6) 0.0189(7) 0.0162(6) -0.0015(5) 0.0006(5) 0.0004(5)
C15 0.0155(6) 0.0194(8) 0.0175(6) -0.0002(5) -0.0011(5) -0.0046(5)
C14 0.0185(7) 0.0211(8) 0.0133(6) 0.0025(5) -0.0010(5) 0.0006(5)
C9 0.0177(6) 0.0187(7) 0.0146(6) 0.0021(5) 0.0000(5) 0.0002(5)
C7 0.0179(6) 0.0222(8) 0.0169(6) -0.0006(5) -0.0015(5) 0.0006(5)
C3 0.0149(6) 0.0181(7) 0.0165(6) -0.0009(5) 0.0004(5) 0.0003(5)
C12 0.0157(7) 0.0189(7) 0.0188(6) -0.0012(5) 0.0001(5) -0.0011(5)
C00F 0.0161(6) 0.0181(7) 0.0166(6) 0.0020(5) 0.0012(5) -0.0022(5)
C2 0.0174(6) 0.0191(7) 0.0134(6) 0.0019(5) 0.0008(5) 0.0003(5)
C1 0.0143(6) 0.0184(7) 0.0139(6) 0.0002(5) -0.0014(5) -0.0007(5)
C6 0.0160(6) 0.0263(8) 0.0214(7) -0.0023(6) -0.0025(5) -0.0011(6)
C4 0.0206(7) 0.0213(8) 0.0196(6) 0.0023(5) 0.0010(5) -0.0018(6)
C13 0.0159(6) 0.0197(8) 0.0164(6) -0.0003(5) -0.0017(5) 0.0006(5)
C20 0.0187(7) 0.0210(8) 0.0232(7) 0.0002(6) 0.0013(5) -0.0003(5)
C18 0.0246(7) 0.0309(9) 0.0208(7) 0.0043(6) 0.0026(6) -0.0094(6)
C5 0.0191(7) 0.0237(8) 0.0262(7) -0.0004(6) 0.0007(6) -0.0055(6)
C16 0.0215(7) 0.0215(8) 0.0235(7) 0.0008(6) 0.0020(6) 0.0010(6)
C17 0.0268(8) 0.0216(8) 0.0266(8) 0.0071(6) 0.0003(6) -0.0019(6)
C21 0.0160(7) 0.0305(9) 0.0212(7) 0.0011(6) -0.0018(5) -0.0034(6)
C23 0.0196(7) 0.0225(8) 0.0343(8) -0.0035(6) 0.0076(6) 0.0022(6)
C22 0.0234(7) 0.0311(9) 0.0151(6) 0.0045(6) -0.0017(5) -0.0009(6)
C19 0.0210(7) 0.0300(9) 0.0238(7) -0.0015(6) 0.0059(6) -0.0030(6)

loop_
_atom_type_symbol
_atom_type_description
_atom_type_scat_dispersion_real
_atom_type_scat_dispersion_imag
_atom_type_scat_source
C C 0.0181 0.0091 'International Tables Vol C Tables 4.2.6.8 and 6.1.1.4'
H H 0.0000 0.0000 'International Tables Vol C Tables 4.2.6.8 and 6.1.1.4'
O O 0.0492 0.0322 'International Tables Vol C Tables 4.2.6.8 and 6.1.1.4'

loop_
_geom_angle_atom_site_label_1
_geom_angle_atom_site_label_2
_geom_angle_atom_site_label_3
_geom_angle
C14 O1 C13 111.68(10)
C2 O3 C22 117.92(10)
C00F O5 C23 115.81(11)
C10 C11 C15 121.97(12)
C12 C11 C10 110.02(12)
C12 C11 C15 127.31(12)
C11 C10 C1 107.58(11)
C9 C10 C11 129.94(12)
C9 C10 C1 121.54(12)
C7 C8 C9 121.54(12)
C7 C8 C3 118.76(13)
C3 C8 C9 119.50(12)
C20 C15 C11 119.87(13)
C16 C15 C11 121.00(13)
C16 C15 C20 119.01(13)
O1 C14 C2 110.46(12)
O2 C14 O1 122.25(13)
O2 C14 C2 127.26(13)
C10 C9 C8 120.87(12)
C10 C9 H9 119.6
C8 C9 H9 119.6
C8 C7 H7 119.4
C6 C7 C8 121.10(13)
C6 C7 H7 119.4
C8 C3 C2 120.04(12)
C4 C3 C8 119.75(12)
C4 C3 C2 120.19(12)
C11 C12 C13 109.90(12)
C11 C12 C21 128.65(13)
C21 C12 C13 121.38(12)
O5 C00F C1 110.77(11)
O4 C00F O5 124.82(13)
O4 C00F C1 124.37(13)
O3 C2 C14 110.22(10)
O3 C2 C3 106.29(10)
O3 C2 C1 113.28(11)
C3 C2 C14 113.00(11)
C3 C2 C1 113.89(11)
C1 C2 C14 100.26(11)
C10 C1 C2 111.20(11)
C10 C1 C13 101.07(10)
C00F C1 C10 112.12(11)
C00F C1 C2 111.87(11)
C00F C1 C13 113.78(11)
C2 C1 C13 106.21(11)
C7 C6 H6 120.1
C5 C6 C7 119.79(13)
C5 C6 H6 120.1
C3 C4 H4 119.7
C3 C4 C5 120.57(13)
C5 C4 H4 119.7
O1 C13 C12 108.78(11)
O1 C13 C1 103.45(11)
O1 C13 H13 112.8
C12 C13 C1 105.60(11)
C12 C13 H13 112.8
C1 C13 H13 112.8
C15 C20 H20 119.8
C19 C20 C15 120.49(14)
C19 C20 H20 119.8
C17 C18 H18 120.3
C19 C18 H18 120.3
C19 C18 C17 119.37(14)
C6 C5 C4 120.00(14)
C6 C5 H5 120.0
C4 C5 H5 120.0
C15 C16 H16 119.9
C17 C16 C15 120.13(14)
C17 C16 H16 119.9
C18 C17 C16 120.68(15)
C18 C17 H17 119.7
C16 C17 H17 119.7
C12 C21 H21A 109.5
C12 C21 H21B 109.5
C12 C21 H21C 109.5
H21A C21 H21B 109.5
H21A C21 H21C 109.5
H21B C21 H21C 109.5
O5 C23 H23A 109.5
O5 C23 H23B 109.5
O5 C23 H23C 109.5
H23A C23 H23B 109.5
H23A C23 H23C 109.5
H23B C23 H23C 109.5
O3 C22 H22A 109.5
O3 C22 H22B 109.5
O3 C22 H22C 109.5
H22A C22 H22B 109.5
H22A C22 H22C 109.5
H22B C22 H22C 109.5
C20 C19 H19 119.8
C18 C19 C20 120.31(14)
C18 C19 H19 119.8

loop_
_geom_bond_atom_site_label_1
_geom_bond_atom_site_label_2
_geom_bond_distance
O1 C14 1.3566(17)
O1 C13 1.4818(18)
O3 C2 1.4297(15)
O3 C22 1.4333(17)
O5 C00F 1.3263(17)
O5 C23 1.4439(17)
O2 C14 1.1984(18)
O4 C00F 1.2028(17)
C11 C10 1.4652(19)
C11 C15 1.4825(18)
C11 C12 1.3491(19)
C10 C9 1.3336(19)
C10 C1 1.5246(17)
C8 C9 1.4677(19)
C8 C7 1.3965(19)
C8 C3 1.4083(19)
C15 C20 1.395(2)
C15 C16 1.391(2)
C14 C2 1.5499(19)
C9 H9 0.9300
C7 H7 0.9300
C7 C6 1.387(2)
C3 C2 1.5166(18)
C3 C4 1.391(2)
C12 C13 1.5031(19)
C12 C21 1.4951(18)
C00F C1 1.5216(19)
C2 C1 1.5323(19)
C1 C13 1.5357(18)
C6 H6 0.9300
C6 C5 1.386(2)
C4 H4 0.9300
C4 C5 1.391(2)
C13 H13 0.9800
C20 H20 0.9300
C20 C19 1.390(2)
C18 H18 0.9300
C18 C17 1.387(2)
C18 C19 1.384(2)
C5 H5 0.9300
C16 H16 0.9300
C16 C17 1.390(2)
C17 H17 0.9300
C21 H21A 0.9600
C21 H21B 0.9600
C21 H21C 0.9600
C23 H23A 0.9600
C23 H23B 0.9600
C23 H23C 0.9600
C22 H22A 0.9600
C22 H22B 0.9600
C22 H22C 0.9600
C19 H19 0.9300
